data_1542318
loop_
_publ_author_name
'Barton, Naomi A.'
'Marsh, Benjamin J.'
'Lewis, William'
'Narraidoo, Nathalie'
'Seymour, Graham B.'
'Fray, Rupert'
'Hayes, Christopher J.'

_publ_section_title
;
 Accessing low-oxidation state taxanes: is taxadiene-4(5)-epoxide on the
 taxol biosynthetic pathway?
;
_journal_issue 5
_journal_name_full 'Chem. Sci.'
_journal_page_first 3102
_journal_paper_doi 10.1039/C5SC03463A
_journal_volume 7
_journal_year 2016
_chemical_absolute_configuration ad
_chemical_formula_moiety 'C20 H32 O2'
_chemical_formula_sum 'C20 H32 O2'
_chemical_formula_weight 304.45
_space_group_crystal_system orthorhombic
_space_group_IT_number 19
_space_group_name_Hall 'P 2ac 2ab'
_space_group_name_H-M_alt 'P 21 21 21'
_symmetry_space_group_name_Hall 'P 2ac 2ab'
_symmetry_space_group_name_H-M 'P 21 21 21'
_atom_sites_solution_hydrogens mixed
_atom_sites_solution_primary iterative
_audit_creation_date 2014-10-24
_audit_creation_method
;
Olex2 1.2
(compiled 2014.09.19 svn.r3010 for OlexSys, GUI svn.r4874)
;
_audit_update_record
;
2014-10-24 deposited with the CCDC.
2016-01-25 downloaded from the CCDC.
;
_cell_angle_alpha 90
_cell_angle_beta 90
_cell_angle_gamma 90
_cell_formula_units_Z 4
_cell_length_a 11.1378(3)
_cell_length_b 11.3745(2)
_cell_length_c 13.5667(3)
_cell_measurement_reflns_used 12745
_cell_measurement_temperature 90(2)
_cell_measurement_theta_max 77.1368
_cell_measurement_theta_min 3.2548
_cell_volume 1718.72(7)
_computing_cell_refinement
;
CrysAlisPro, Agilent Technologies,
Version 1.171.34.46 (release 25-11-2010 CrysAlis171 .NET)
(compiled Nov 25 2010,17:55:46)
;
_computing_data_collection
;
CrysAlisPro, Agilent Technologies,
Version 1.171.34.46 (release 25-11-2010 CrysAlis171 .NET)
(compiled Nov 25 2010,17:55:46)
;
_computing_data_reduction
;
CrysAlisPro, Agilent Technologies,
Version 1.171.34.46 (release 25-11-2010 CrysAlis171 .NET)
(compiled Nov 25 2010,17:55:46)
;
_computing_molecular_graphics 'Olex2 (Dolomanov et al., 2009)'
_computing_publication_material 'Olex2 (Dolomanov et al., 2009)'
_computing_structure_refinement 'ShelXL (Sheldrick, 2008)'
_computing_structure_solution
;
Superflip (Palatinus & Chapuis, 2007;Palatinus & van der Lee, 2008;
Palatinus et al., 2012)
;
_diffrn_ambient_temperature 90(2)
_diffrn_detector 'CCD area detector'
_diffrn_detector_area_resol_mean 10.3613
_diffrn_detector_type 'Agilent Diffraction Atlas detector'
_diffrn_measured_fraction_theta_full 1.000
_diffrn_measured_fraction_theta_max 0.995
_diffrn_measurement_details
;
  1 omega  -65.00   25.00   1.0000    4.0000
omega____ theta____ kappa____ phi______ frames
    -      -43.9127   38.0000  150.0000 90

  2 omega   22.00  101.00   1.0000    4.0000
omega____ theta____ kappa____ phi______ frames
    -       43.9127   42.0000  -68.0000 79

  3 omega   38.00   79.00   1.0000    4.0000
omega____ theta____ kappa____ phi______ frames
    -       43.9127 -125.0000   60.0000 41

  4 omega   42.00   75.00   1.0000   16.0000
omega____ theta____ kappa____ phi______ frames
    -      111.0000  -45.0000 -150.0000 33

  5 omega   43.00   71.00   1.0000   16.0000
omega____ theta____ kappa____ phi______ frames
    -      111.0000  -45.0000   60.0000 28

  6 omega   41.00   71.00   1.0000   16.0000
omega____ theta____ kappa____ phi______ frames
    -      111.0000  -45.0000    0.0000 30

  7 omega   46.00   73.00   1.0000   16.0000
omega____ theta____ kappa____ phi______ frames
    -      111.0000  -45.0000  -30.0000 27

  8 omega   90.00  135.00   1.0000   16.0000
omega____ theta____ kappa____ phi______ frames
    -      111.0000   45.0000  120.0000 45

  9 omega   72.00  142.00   1.0000   16.0000
omega____ theta____ kappa____ phi______ frames
    -      111.0000   15.0000 -150.0000 70

 10 omega   82.00  107.00   1.0000   16.0000
omega____ theta____ kappa____ phi______ frames
    -      111.0000   77.0000  -30.0000 25

 11 omega  117.00  156.00   1.0000   16.0000
omega____ theta____ kappa____ phi______ frames
    -      111.0000   77.0000  -30.0000 39

 12 omega   77.00  130.00   1.0000   16.0000
omega____ theta____ kappa____ phi______ frames
    -      111.0000    0.0000    0.0000 53

 13 omega   42.00   70.00   1.0000   16.0000
omega____ theta____ kappa____ phi______ frames
    -      111.0000  -45.0000   90.0000 28

 14 omega   93.00  120.00   1.0000   16.0000
omega____ theta____ kappa____ phi______ frames
    -      111.0000  -77.0000   60.0000 27

 15 omega   90.00  157.00   1.0000   16.0000
omega____ theta____ kappa____ phi______ frames
    -      111.0000   45.0000 -150.0000 67

 16 omega   43.00   74.00   1.0000   16.0000
omega____ theta____ kappa____ phi______ frames
    -      111.0000  -42.0000 -111.0000 31

 17 omega  122.00  147.00   1.0000   16.0000
omega____ theta____ kappa____ phi______ frames
    -      111.0000  111.0000  -60.0000 25

 18 omega  104.00  144.00   1.0000   16.0000
omega____ theta____ kappa____ phi______ frames
    -      111.0000   15.0000  -30.0000 40

 19 omega   41.00   77.00   1.0000   16.0000
omega____ theta____ kappa____ phi______ frames
    -      111.0000  -45.0000  120.0000 36

 20 omega   51.00   78.00   1.0000   16.0000
omega____ theta____ kappa____ phi______ frames
    -      111.0000  -20.0000  168.0000 27

 21 omega   99.00  131.00   1.0000   16.0000
omega____ theta____ kappa____ phi______ frames
    -      111.0000  -20.0000  168.0000 32

 22 omega   66.00  110.00   1.0000   16.0000
omega____ theta____ kappa____ phi______ frames
    -      111.0000 -112.0000  111.0000 44

 23 omega   72.00   97.00   1.0000   16.0000
omega____ theta____ kappa____ phi______ frames
    -      111.0000   15.0000  120.0000 25

 24 omega  133.00  158.00   1.0000   16.0000
omega____ theta____ kappa____ phi______ frames
    -      111.0000   15.0000  120.0000 25

 25 omega   59.00   98.00   1.0000   16.0000
omega____ theta____ kappa____ phi______ frames
    -      111.0000  -58.0000  -80.0000 39

 26 omega  100.00  126.00   1.0000   16.0000
omega____ theta____ kappa____ phi______ frames
    -      111.0000   45.0000  -60.0000 26

 27 omega   53.00   79.00   1.0000   16.0000
omega____ theta____ kappa____ phi______ frames
    -      111.0000 -120.0000    2.0000 26

 28 omega   93.00  138.00   1.0000   16.0000
omega____ theta____ kappa____ phi______ frames
    -      111.0000  -66.0000   28.0000 45

 29 omega   48.00   74.00   1.0000   16.0000
omega____ theta____ kappa____ phi______ frames
    -      111.0000  -66.0000   28.0000 26

 30 omega -113.00  -54.00   1.0000    4.0000
omega____ theta____ kappa____ phi______ frames
    -      -43.9127 -155.0000  116.0000 59

 31 omega   20.00  112.00   1.0000    4.0000
omega____ theta____ kappa____ phi______ frames
    -       43.9127   54.0000  167.0000 92

 32 omega   14.00  115.00   1.0000    4.0000
omega____ theta____ kappa____ phi______ frames
    -       43.9127   77.0000  -60.0000 101

 33 omega    2.00   98.00   1.0000    4.0000
omega____ theta____ kappa____ phi______ frames
    -       43.9127 -125.0000   30.0000 96

 34 omega   14.00  115.00   1.0000    4.0000
omega____ theta____ kappa____ phi______ frames
    -       43.9127   77.0000   30.0000 101

 35 omega   81.00  158.00   1.0000   16.0000
omega____ theta____ kappa____ phi______ frames
    -      111.0000   77.0000 -120.0000 77

 36 omega   89.00  158.00   1.0000   16.0000
omega____ theta____ kappa____ phi______ frames
    -      111.0000   45.0000  -30.0000 69

 37 omega   81.00  158.00   1.0000   16.0000
omega____ theta____ kappa____ phi______ frames
    -      111.0000   77.0000    0.0000 77

 38 omega   41.00   77.00   1.0000   16.0000
omega____ theta____ kappa____ phi______ frames
    -      111.0000  -45.0000  -60.0000 36

 39 omega   81.00  158.00   1.0000   16.0000
omega____ theta____ kappa____ phi______ frames
    -      111.0000   77.0000 -150.0000 77

 40 omega   81.00  158.00   1.0000   16.0000
omega____ theta____ kappa____ phi______ frames
    -      111.0000   77.0000   60.0000 77

 41 omega   80.00   86.00   1.0000   16.0000
omega____ theta____ kappa____ phi______ frames
    -      111.0000   79.0000  111.0000 6
;
_diffrn_measurement_device '\k-geometry diffractometer'
_diffrn_measurement_device_type 'SuperNova, Single source at offset, Atlas'
_diffrn_measurement_method '\w scans'
_diffrn_orient_matrix_UB_11 -0.0979634000
_diffrn_orient_matrix_UB_12 0.0750827000
_diffrn_orient_matrix_UB_13 -0.0496098000
_diffrn_orient_matrix_UB_21 -0.0962831000
_diffrn_orient_matrix_UB_22 -0.0882174000
_diffrn_orient_matrix_UB_23 0.0342779000
_diffrn_orient_matrix_UB_31 -0.0161048000
_diffrn_orient_matrix_UB_32 0.0701880000
_diffrn_orient_matrix_UB_33 0.0962320000
_diffrn_radiation_collimation 'focusing mirrors'
_diffrn_radiation_monochromator mirror
_diffrn_radiation_probe x-ray
_diffrn_radiation_type CuK\a
_diffrn_radiation_wavelength 1.54184
_diffrn_reflns_av_R_equivalents 0.0569
_diffrn_reflns_av_unetI/netI 0.0268
_diffrn_reflns_Laue_measured_fraction_full 1.000
_diffrn_reflns_Laue_measured_fraction_max 0.995
_diffrn_reflns_limit_h_max 14
_diffrn_reflns_limit_h_min -14
_diffrn_reflns_limit_k_max 14
_diffrn_reflns_limit_k_min -14
_diffrn_reflns_limit_l_max 17
_diffrn_reflns_limit_l_min -15
_diffrn_reflns_number 18845
_diffrn_reflns_point_group_measured_fraction_full 1.000
_diffrn_reflns_point_group_measured_fraction_max 0.992
_diffrn_reflns_theta_full 67.684
_diffrn_reflns_theta_max 77.347
_diffrn_reflns_theta_min 5.074
_diffrn_source 'microfocus sealed tube'
_diffrn_source_target Cu
_diffrn_source_type 'Agilent Diffraction microfocus tube'
_diffrn_standards_number 0
_exptl_absorpt_coefficient_mu 0.565
_exptl_absorpt_correction_T_max 0.923
_exptl_absorpt_correction_T_min 0.899
_exptl_absorpt_correction_type analytical
_exptl_absorpt_process_details
;
CrysAlisPro, Agilent Technologies,
Version 1.171.34.46 (release 25-11-2010 CrysAlis171 .NET)
(compiled Nov 25 2010,17:55:46)
Analytical numeric absorption correction using a multifaceted crystal
            model based on expressions derived by R.C. Clark & J.S. Reid.
(Clark, R. C. & Reid, J. S. (1995). Acta Cryst. A51, 887-897)
;
_exptl_crystal_colour 'clear colourless'
_exptl_crystal_colour_lustre clear
_exptl_crystal_colour_primary colourless
_exptl_crystal_density_diffrn 1.177
_exptl_crystal_description block
_exptl_crystal_F_000 672
_exptl_crystal_size_max 0.2915
_exptl_crystal_size_mid 0.2064
_exptl_crystal_size_min 0.2002
_refine_diff_density_max 0.274
_refine_diff_density_min -0.198
_refine_diff_density_rms 0.043
_refine_ls_abs_structure_details
;
 Flack x determined using 1501 quotients [(I+)-(I-)]/[(I+)+(I-)]
 (Parsons, Flack and Wagner, Acta Cryst. B69 (2013) 249-259).
;
_refine_ls_abs_structure_Flack 0.01(10)
_refine_ls_extinction_method none
_refine_ls_goodness_of_fit_ref 1.044
_refine_ls_hydrogen_treatment mixed
_refine_ls_matrix_type full
_refine_ls_number_parameters 206
_refine_ls_number_reflns 3624
_refine_ls_number_restraints 0
_refine_ls_restrained_S_all 1.044
_refine_ls_R_factor_all 0.0397
_refine_ls_R_factor_gt 0.0391
_refine_ls_shift/su_max 0.000
_refine_ls_shift/su_mean 0.000
_refine_ls_structure_factor_coef Fsqd
_refine_ls_weighting_details 'w=1/[\s^2^(Fo^2^)+(0.0734P)^2^+0.3065P] where P=(Fo^2^+2Fc^2^)/3'
_refine_ls_weighting_scheme calc
_refine_ls_wR_factor_gt 0.1065
_refine_ls_wR_factor_ref 0.1074
_reflns_Friedel_coverage 0.742
_reflns_Friedel_fraction_full 1.000
_reflns_Friedel_fraction_max 0.987
_reflns_number_gt 3555
_reflns_number_total 3624
_reflns_threshold_expression 'I > 2\s(I)'
_cod_data_source_file c5sc03463a2.cif
_cod_data_source_block nhcjhb
_cod_depositor_comments 'Adding full bibliography for 1542318.cif.'
_cod_original_cell_volume 1718.73(7)
_cod_database_code 1542318
_nottingham_internal_coll_name NHCJHB
_nottingham_internal_coll_number 10024
_nottingham_internal_coll_client NH/CJH
_nottingham_internal_coll_type custom
_nottingham_internal_coll_frame_method '\w scans'
_nottingham_internal_coll_frame_time '1.6 and 6.4s'
_nottingham_internal_coll_frame_width '1 degree'
_nottingham_internal_coll_user wl
_nottingham_internal_coll_date 4/1/2011
_nottingham_internal_process_date 05/01/2011
_nottingham_internal_process_user wl
_nottingham_internal_solution_date 5/1/2011
_nottingham_internal_solution_user WL
_nottingham_internal_refinement_date 7/1/2011
_nottingham_internal_refinement_user WL
_nottingham_internal_validation_date 24/10/2014
_nottingham_internal_validation_user WL
_nottingham_internal_archive_date 24/10/2011
_chemical_oxdiff_formula 'C20 H32 O2'
_chemical_oxdiff_usercomment 'NHCJHB #10024 IN FOMBLIN FILM ON MICROMOUNT FOR NH/CJH'
_shelx_space_group_comment
;
The symmetry employed for this shelxl refinement is uniquely defined
by the following loop, which should always be used as a source of
symmetry information in preference to the above space-group names.
They are only intended as comments.
;
_reflns_odcompleteness_completeness 93.34
_reflns_odcompleteness_iscentric 1
_reflns_odcompleteness_theta 86.18
_olex2_refinement_description
;
1. Fixed Uiso
 At 1.2 times of:
  All C(H) groups, All C(H,H) groups
 At 1.5 times of:
  All C(H,H,H) groups, All O(H) groups
2.a Ternary CH refined with riding coordinates:
 C1(H1), C3(H3), C5(H5)
2.b Secondary CH2 refined with riding coordinates:
 C2(H2A,H2B), C6(H6A,H6B), C7(H7A,H7B), C9(H9A,H9B), C10(H10A,H10B), C13(H13A,
 H13B), C14(H14A,H14B)
2.c X=CH2 refined with riding coordinates:
 C20(H20A,H20B)
2.d Idealised Me refined as rotating group:
 C16(H16A,H16B,H16C), C17(H17A,H17B,H17C), C18(H18A,H18B,H18C), C19(H19A,H19B,
 H19C)
;
_shelx_shelxl_version_number 2014/7
_olex2_submission_special_instructions 'No special instructions were received'

loop_
_space_group_symop_operation_xyz
'x, y, z'
'-x+1/2, -y, z+1/2'
'x+1/2, -y+1/2, -z'
'-x, y+1/2, -z+1/2'

loop_
_atom_site_label
_atom_site_type_symbol
_atom_site_fract_x
_atom_site_fract_y
_atom_site_fract_z
_atom_site_U_iso_or_equiv
_atom_site_adp_type
_atom_site_occupancy
_atom_site_site_symmetry_order
_atom_site_calc_flag
_atom_site_refinement_flags_posn
C1 C 0.28040(16) 0.77502(16) 0.41111(13) 0.0196(4) Uani 1 1 d .
H1 H 0.2567 0.7991 0.4793 0.024 Uiso 1 1 calc R
C2 C 0.18739(16) 0.83197(15) 0.34124(13) 0.0206(4) Uani 1 1 d .
H2A H 0.1755 0.9146 0.3620 0.025 Uiso 1 1 calc R
H2B H 0.1098 0.7908 0.3500 0.025 Uiso 1 1 calc R
C3 C 0.21911(16) 0.83122(15) 0.23011(13) 0.0187(4) Uani 1 1 d .
H3 H 0.3010 0.7956 0.2256 0.022 Uiso 1 1 calc R
C4 C 0.22940(17) 0.95172(16) 0.18193(14) 0.0218(4) Uani 1 1 d .
C5 C 0.27964(18) 0.94771(17) 0.07779(14) 0.0246(4) Uani 1 1 d .
H5 H 0.2789 1.0288 0.0492 0.029 Uiso 1 1 calc R
C6 C 0.20354(19) 0.86709(18) 0.01363(15) 0.0268(4) Uani 1 1 d .
H6A H 0.2426 0.8579 -0.0515 0.032 Uiso 1 1 calc R
H6B H 0.1240 0.9037 0.0029 0.032 Uiso 1 1 calc R
C7 C 0.18653(17) 0.74586(16) 0.06041(13) 0.0223(4) Uani 1 1 d .
H7A H 0.2649 0.7048 0.0617 0.027 Uiso 1 1 calc R
H7B H 0.1313 0.6992 0.0187 0.027 Uiso 1 1 calc R
C8 C 0.13580(16) 0.75078(15) 0.16620(13) 0.0201(4) Uani 1 1 d .
C9 C 0.12479(16) 0.62519(15) 0.20871(14) 0.0207(4) Uani 1 1 d .
H9A H 0.0759 0.6312 0.2695 0.025 Uiso 1 1 calc R
H9B H 0.0772 0.5788 0.1609 0.025 Uiso 1 1 calc R
C10 C 0.23654(16) 0.55112(15) 0.23471(13) 0.0201(4) Uani 1 1 d .
H10A H 0.2079 0.4745 0.2601 0.024 Uiso 1 1 calc R
H10B H 0.2800 0.5351 0.1725 0.024 Uiso 1 1 calc R
C11 C 0.32738(16) 0.59890(15) 0.30832(12) 0.0179(3) Uani 1 1 d .
C12 C 0.44217(16) 0.65115(16) 0.27307(13) 0.0192(4) Uani 1 1 d .
C13 C 0.49797(16) 0.74904(17) 0.33502(13) 0.0224(4) Uani 1 1 d .
H13A H 0.5445 0.8011 0.2907 0.027 Uiso 1 1 calc R
H13B H 0.5553 0.7131 0.3820 0.027 Uiso 1 1 calc R
C14 C 0.40790(17) 0.82607(16) 0.39438(14) 0.0234(4) Uani 1 1 d .
H14A H 0.4438 0.8425 0.4597 0.028 Uiso 1 1 calc R
H14B H 0.3994 0.9023 0.3598 0.028 Uiso 1 1 calc R
C15 C 0.28509(16) 0.63897(16) 0.41205(13) 0.0194(4) Uani 1 1 d .
C16 C 0.37330(18) 0.60033(17) 0.49390(13) 0.0239(4) Uani 1 1 d .
H16A H 0.3746 0.5143 0.4979 0.036 Uiso 1 1 calc GR
H16B H 0.3472 0.6329 0.5572 0.036 Uiso 1 1 calc GR
H16C H 0.4540 0.6293 0.4784 0.036 Uiso 1 1 calc GR
C17 C 0.16500(18) 0.58428(17) 0.44418(14) 0.0247(4) Uani 1 1 d .
H17A H 0.1004 0.6139 0.4019 0.037 Uiso 1 1 calc GR
H17B H 0.1484 0.6056 0.5128 0.037 Uiso 1 1 calc GR
H17C H 0.1697 0.4985 0.4383 0.037 Uiso 1 1 calc GR
C18 C 0.48412(17) 0.65069(17) 0.16750(14) 0.0236(4) Uani 1 1 d .
H18A H 0.5717 0.6430 0.1657 0.035 Uiso 1 1 calc GR
H18B H 0.4604 0.7244 0.1356 0.035 Uiso 1 1 calc GR
H18C H 0.4475 0.5843 0.1326 0.035 Uiso 1 1 calc GR
C19 C 0.00706(17) 0.80074(18) 0.16322(15) 0.0272(4) Uani 1 1 d .
H19A H 0.0093 0.8821 0.1396 0.041 Uiso 1 1 calc GR
H19B H -0.0276 0.7986 0.2296 0.041 Uiso 1 1 calc GR
H19C H -0.0422 0.7532 0.1186 0.041 Uiso 1 1 calc GR
C20 C 0.19624(19) 1.05452(18) 0.22009(16) 0.0284(4) Uani 1 1 d .
H20A H 0.2041 1.1244 0.1823 0.034 Uiso 1 1 calc R
H20B H 0.1647 1.0580 0.2851 0.034 Uiso 1 1 calc R
O1 O 0.39923(13) 0.90231(12) 0.07469(10) 0.0246(3) Uani 1 1 d .
H1A H 0.444(3) 0.947(3) 0.108(2) 0.037 Uiso 1 1 d R
O2 O 0.43900(12) 0.53152(11) 0.31259(10) 0.0212(3) Uani 1 1 d .

loop_
_atom_site_aniso_label
_atom_site_aniso_U_11
_atom_site_aniso_U_22
_atom_site_aniso_U_33
_atom_site_aniso_U_23
_atom_site_aniso_U_13
_atom_site_aniso_U_12
C1 0.0244(8) 0.0197(8) 0.0147(8) -0.0026(6) -0.0004(6) 0.0023(7)
C2 0.0233(8) 0.0192(8) 0.0194(8) -0.0031(6) 0.0009(7) 0.0032(7)
C3 0.0196(8) 0.0180(8) 0.0185(8) -0.0016(6) -0.0017(7) 0.0012(6)
C4 0.0209(8) 0.0200(8) 0.0244(9) 0.0017(7) -0.0066(7) 0.0000(6)
C5 0.0319(9) 0.0188(8) 0.0230(9) 0.0043(7) -0.0051(8) -0.0022(7)
C6 0.0322(10) 0.0276(9) 0.0205(9) 0.0034(7) -0.0079(7) -0.0033(8)
C7 0.0265(9) 0.0226(8) 0.0177(8) -0.0013(7) -0.0052(7) -0.0034(7)
C8 0.0203(8) 0.0200(8) 0.0201(8) -0.0009(7) -0.0036(7) -0.0002(7)
C9 0.0210(8) 0.0214(8) 0.0198(8) -0.0019(6) -0.0014(7) -0.0040(7)
C10 0.0251(8) 0.0168(7) 0.0185(8) -0.0020(6) -0.0003(7) -0.0007(7)
C11 0.0223(8) 0.0151(7) 0.0164(8) 0.0004(6) 0.0005(7) 0.0029(6)
C12 0.0210(8) 0.0195(8) 0.0172(8) 0.0015(6) 0.0002(6) 0.0045(6)
C13 0.0209(8) 0.0248(9) 0.0214(8) 0.0015(7) -0.0009(7) -0.0016(7)
C14 0.0256(9) 0.0211(8) 0.0234(9) -0.0037(7) -0.0057(7) -0.0005(7)
C15 0.0225(8) 0.0184(8) 0.0171(8) -0.0003(6) 0.0016(7) 0.0007(7)
C16 0.0309(9) 0.0243(8) 0.0164(8) 0.0019(7) 0.0010(7) 0.0018(8)
C17 0.0264(9) 0.0278(9) 0.0200(8) 0.0016(7) 0.0047(7) -0.0012(7)
C18 0.0235(9) 0.0274(9) 0.0199(8) 0.0005(7) 0.0040(7) 0.0042(7)
C19 0.0225(8) 0.0272(9) 0.0320(10) 0.0005(8) -0.0060(8) 0.0007(7)
C20 0.0316(10) 0.0212(9) 0.0324(10) 0.0010(8) -0.0039(8) 0.0034(7)
O1 0.0281(7) 0.0240(6) 0.0216(6) -0.0018(5) -0.0011(5) -0.0062(5)
O2 0.0237(6) 0.0195(6) 0.0203(6) 0.0023(5) 0.0016(5) 0.0051(5)

loop_
_atom_type_symbol
_atom_type_description
_atom_type_scat_dispersion_real
_atom_type_scat_dispersion_imag
_atom_type_scat_source
C C 0.0181 0.0091 'International Tables Vol C Tables 4.2.6.8 and 6.1.1.4'
H H 0.0000 0.0000 'International Tables Vol C Tables 4.2.6.8 and 6.1.1.4'
O O 0.0492 0.0322 'International Tables Vol C Tables 4.2.6.8 and 6.1.1.4'

loop_
_exptl_crystal_face_index_h
_exptl_crystal_face_index_k
_exptl_crystal_face_index_l
_exptl_crystal_face_perp_dist
_exptl_oxdiff_crystal_face_indexfrac_h
_exptl_oxdiff_crystal_face_indexfrac_k
_exptl_oxdiff_crystal_face_indexfrac_l
_exptl_oxdiff_crystal_face_x
_exptl_oxdiff_crystal_face_y
_exptl_oxdiff_crystal_face_z
-7 2 2 0.0953 -7.0000 2.0000 2.0000 0.7463 0.5655 0.4488
-3 4 7 0.1063 -3.0000 4.0000 7.0000 0.2581 0.1737 1.0042
4 3 6 0.1324 4.0000 3.0000 6.0000 -0.4612 -0.4460 0.7215
7 1 2 0.1059 7.0000 1.0000 2.0000 -0.7141 -0.6943 0.1461
-4 -3 -7 0.0715 -4.0000 -3.0000 -7.0000 0.5101 0.4121 -0.8182
4 4 -6 0.0798 4.0000 4.0000 -6.0000 0.2014 -0.9421 -0.3692
-4 -5 4 0.1110 -4.0000 -5.0000 4.0000 -0.1795 0.9624 0.1065
-3 0 8 0.1080 -3.0000 0.0000 8.0000 -0.0944 0.5607 0.8234
-2 -7 -3 0.1113 -2.0000 -7.0000 -3.0000 -0.1869 0.7085 -0.7424
3 7 0 0.1027 3.0000 7.0000 0.0000 0.2347 -0.9067 0.4357
1 -4 -7 0.1230 1.0000 -4.0000 -7.0000 -0.0603 0.0189 -0.9709
1 -6 5 0.1088 1.0000 -6.0000 5.0000 -0.7988 0.6032 0.0504
0 0 9 0.1196 0.0000 0.0000 9.0000 -0.4400 0.3059 0.8701
1 -7 1 0.1217 1.0000 -7.0000 1.0000 -0.6791 0.5555 -0.4057
-1 6 -5 0.1000 -1.0000 6.0000 -5.0000 0.7988 -0.6032 -0.0504
-1 7 -1 0.1144 -1.0000 7.0000 -1.0000 0.6791 -0.5555 0.4057
5 -3 4 0.1118 5.0000 -3.0000 4.0000 -0.9177 -0.0807 0.0952
-5 3 -5 0.1016 -5.0000 3.0000 -5.0000 0.9666 0.0467 -0.1919
-7 -3 0 0.0858 -7.0000 -3.0000 -0.0000 0.4645 0.9388 -0.0915
-7 0 4 0.0880 -7.0000 0.0000 4.0000 0.4967 0.8100 0.5034

loop_
_geom_angle_atom_site_label_1
_geom_angle_atom_site_label_2
_geom_angle_atom_site_label_3
_geom_angle
C2 C1 H1 106.0
C2 C1 C14 111.52(14)
C2 C1 C15 116.51(15)
C14 C1 H1 106.0
C15 C1 H1 106.0
C15 C1 C14 110.15(14)
C1 C2 H2A 108.2
C1 C2 H2B 108.2
C1 C2 C3 116.21(14)
H2A C2 H2B 107.4
C3 C2 H2A 108.2
C3 C2 H2B 108.2
C2 C3 H3 105.7
C2 C3 C8 114.04(14)
C4 C3 C2 115.47(15)
C4 C3 H3 105.7
C4 C3 C8 109.45(14)
C8 C3 H3 105.7
C5 C4 C3 113.55(16)
C20 C4 C3 127.08(18)
C20 C4 C5 119.33(18)
C4 C5 H5 109.2
C4 C5 C6 110.15(16)
C6 C5 H5 109.2
O1 C5 C4 112.41(15)
O1 C5 H5 109.2
O1 C5 C6 106.52(16)
C5 C6 H6A 109.2
C5 C6 H6B 109.2
C5 C6 C7 112.01(15)
H6A C6 H6B 107.9
C7 C6 H6A 109.2
C7 C6 H6B 109.2
C6 C7 H7A 108.9
C6 C7 H7B 108.9
C6 C7 C8 113.48(15)
H7A C7 H7B 107.7
C8 C7 H7A 108.9
C8 C7 H7B 108.9
C7 C8 C3 108.62(14)
C7 C8 C9 110.03(14)
C9 C8 C3 112.37(14)
C19 C8 C3 110.49(14)
C19 C8 C7 109.22(15)
C19 C8 C9 106.05(15)
C8 C9 H9A 106.9
C8 C9 H9B 106.9
H9A C9 H9B 106.7
C10 C9 C8 121.72(15)
C10 C9 H9A 106.9
C10 C9 H9B 106.9
C9 C10 H10A 107.5
C9 C10 H10B 107.5
H10A C10 H10B 107.0
C11 C10 C9 119.41(14)
C11 C10 H10A 107.5
C11 C10 H10B 107.5
C10 C11 C15 119.86(15)
C12 C11 C10 120.18(15)
C12 C11 C15 115.76(14)
O2 C11 C10 113.84(14)
O2 C11 C12 59.45(11)
O2 C11 C15 112.09(14)
C11 C12 C13 117.62(15)
C11 C12 C18 124.77(15)
C18 C12 C13 113.55(16)
O2 C12 C11 59.35(11)
O2 C12 C13 119.09(14)
O2 C12 C18 110.65(14)
C12 C13 H13A 108.4
C12 C13 H13B 108.4
C12 C13 C14 115.65(15)
H13A C13 H13B 107.4
C14 C13 H13A 108.4
C14 C13 H13B 108.4
C1 C14 C13 117.07(14)
C1 C14 H14A 108.0
C1 C14 H14B 108.0
C13 C14 H14A 108.0
C13 C14 H14B 108.0
H14A C14 H14B 107.3
C1 C15 C11 107.23(14)
C16 C15 C1 108.15(15)
C16 C15 C11 112.01(14)
C17 C15 C1 112.16(15)
C17 C15 C11 113.70(15)
C17 C15 C16 103.53(14)
C15 C16 H16A 109.5
C15 C16 H16B 109.5
C15 C16 H16C 109.5
H16A C16 H16B 109.5
H16A C16 H16C 109.5
H16B C16 H16C 109.5
C15 C17 H17A 109.5
C15 C17 H17B 109.5
C15 C17 H17C 109.5
H17A C17 H17B 109.5
H17A C17 H17C 109.5
H17B C17 H17C 109.5
C12 C18 H18A 109.5
C12 C18 H18B 109.5
C12 C18 H18C 109.5
H18A C18 H18B 109.5
H18A C18 H18C 109.5
H18B C18 H18C 109.5
C8 C19 H19A 109.5
C8 C19 H19B 109.5
C8 C19 H19C 109.5
H19A C19 H19B 109.5
H19A C19 H19C 109.5
H19B C19 H19C 109.5
C4 C20 H20A 120.0
C4 C20 H20B 120.0
H20A C20 H20B 120.0
C5 O1 H1A 109(2)
C11 O2 C12 61.20(11)

loop_
_geom_bond_atom_site_label_1
_geom_bond_atom_site_label_2
_geom_bond_distance
C1 H1 1.0000
C1 C2 1.546(2)
C1 C14 1.551(3)
C1 C15 1.548(2)
C2 H2A 0.9900
C2 H2B 0.9900
C2 C3 1.548(2)
C3 H3 1.0000
C3 C4 1.523(2)
C3 C8 1.565(2)
C4 C5 1.520(3)
C4 C20 1.331(3)
C5 H5 1.0000
C5 C6 1.522(3)
C5 O1 1.429(2)
C6 H6A 0.9900
C6 H6B 0.9900
C6 C7 1.530(3)
C7 H7A 0.9900
C7 H7B 0.9900
C7 C8 1.543(2)
C8 C9 1.545(2)
C8 C19 1.543(3)
C9 H9A 0.9900
C9 H9B 0.9900
C9 C10 1.544(2)
C10 H10A 0.9900
C10 H10B 0.9900
C10 C11 1.522(2)
C11 C12 1.489(2)
C11 C15 1.552(2)
C11 O2 1.462(2)
C12 C13 1.527(3)
C12 C18 1.506(2)
C12 O2 1.463(2)
C13 H13A 0.9900
C13 H13B 0.9900
C13 C14 1.556(3)
C14 H14A 0.9900
C14 H14B 0.9900
C15 C16 1.546(3)
C15 C17 1.538(2)
C16 H16A 0.9800
C16 H16B 0.9800
C16 H16C 0.9800
C17 H17A 0.9800
C17 H17B 0.9800
C17 H17C 0.9800
C18 H18A 0.9800
C18 H18B 0.9800
C18 H18C 0.9800
C19 H19A 0.9800
C19 H19B 0.9800
C19 H19C 0.9800
C20 H20A 0.9500
C20 H20B 0.9500
O1 H1A 0.84(3)

loop_
_geom_hbond_atom_site_label_D
_geom_hbond_atom_site_label_H
_geom_hbond_atom_site_label_A
_geom_hbond_distance_DH
_geom_hbond_distance_HA
_geom_hbond_distance_DA
_geom_hbond_angle_DHA
_geom_hbond_site_symmetry_A
O1 H1A O2 0.84(3) 1.95(3) 2.7830(19) 172(3) 4_655

loop_
_geom_torsion_atom_site_label_1
_geom_torsion_atom_site_label_2
_geom_torsion_atom_site_label_3
_geom_torsion_atom_site_label_4
_geom_torsion
C1 C2 C3 C4 -119.58(17)
C1 C2 C3 C8 112.37(17)
C2 C1 C14 C13 -102.79(17)
C2 C1 C15 C11 64.97(19)
C2 C1 C15 C16 -174.07(14)
C2 C1 C15 C17 -60.5(2)
C2 C3 C4 C5 170.86(15)
C2 C3 C4 C20 -11.4(3)
C2 C3 C8 C7 -172.98(14)
C2 C3 C8 C9 -51.01(19)
C2 C3 C8 C19 67.22(19)
C3 C4 C5 C6 56.4(2)
C3 C4 C5 O1 -62.23(19)
C3 C8 C9 C10 -51.9(2)
C4 C3 C8 C7 55.95(18)
C4 C3 C8 C9 177.92(15)
C4 C3 C8 C19 -63.84(19)
C4 C5 C6 C7 -52.2(2)
C5 C6 C7 C8 54.1(2)
C6 C7 C8 C3 -55.07(19)
C6 C7 C8 C9 -178.46(15)
C6 C7 C8 C19 65.5(2)
C7 C8 C9 C10 69.3(2)
C8 C3 C4 C5 -58.85(19)
C8 C3 C4 C20 118.9(2)
C8 C9 C10 C11 57.7(2)
C9 C10 C11 C12 -101.8(2)
C9 C10 C11 C15 54.2(2)
C9 C10 C11 O2 -169.12(15)
C10 C11 C12 C13 149.35(16)
C10 C11 C12 C18 -6.5(3)
C10 C11 C12 O2 -101.52(16)
C10 C11 C15 C1 -102.66(18)
C10 C11 C15 C16 138.85(16)
C10 C11 C15 C17 21.9(2)
C10 C11 O2 C12 112.17(16)
C11 C12 C13 C14 -29.4(2)
C12 C11 C15 C1 54.35(19)
C12 C11 C15 C16 -64.14(19)
C12 C11 C15 C17 178.92(15)
C12 C13 C14 C1 18.3(2)
C13 C12 O2 C11 106.68(18)
C14 C1 C2 C3 52.22(19)
C14 C1 C15 C11 -63.33(18)
C14 C1 C15 C16 57.64(19)
C14 C1 C15 C17 171.17(14)
C15 C1 C2 C3 -75.4(2)
C15 C1 C14 C13 28.2(2)
C15 C11 C12 C13 -7.6(2)
C15 C11 C12 C18 -163.43(16)
C15 C11 C12 O2 101.54(15)
C15 C11 O2 C12 -107.76(16)
C18 C12 C13 C14 129.07(16)
C18 C12 O2 C11 -119.02(16)
C19 C8 C9 C10 -172.70(16)
C20 C4 C5 C6 -121.6(2)
C20 C4 C5 O1 119.82(19)
O1 C5 C6 C7 70.0(2)
O2 C11 C12 C13 -109.13(16)
O2 C11 C12 C18 95.03(18)
O2 C11 C15 C1 119.94(15)
O2 C11 C15 C16 1.4(2)
O2 C11 C15 C17 -115.49(16)
O2 C12 C13 C14 -97.87(19)
